data_2102522
loop_
_publ_author_name
'Prof. Clemente Dore Augusto'
'Prof. Marzotto Armando'

_publ_section_title
;
 30 Space-group corrections: two examples of false polymorphism and one
 of incorrect interpretation of the fine details of an IR spectrum
;
_journal_issue 3
_journal_name_full 'Acta Crystallographica Section B'
_journal_page_first 287
_journal_page_last 292
_journal_paper_doi 10.1107/S0108768104006391
_journal_volume 60
_journal_year 2004
_chemical_formula_moiety 'C96 H80 P4 Pd, 4(C6 H6)'
_chemical_formula_sum 'C120 H104 P4 Pd'
_chemical_formula_weight 1776.33
_chemical_name_systematic
;
bis(2,2'-bis(p-tolylphosphin)-1,1-binaphthyl)-palladium(0) benzene solvate
;
_space_group_IT_number 20
_symmetry_cell_setting orthorhombic
_symmetry_space_group_name_Hall 'C 2c 2'
_symmetry_space_group_name_H-M 'C 2 2 21'
_atom_sites_solution_hydrogens ' ?               '
_atom_sites_solution_primary ' ?               '
_atom_sites_solution_secondary ' ?               '
_cell_angle_alpha 90
_cell_angle_beta 90
_cell_angle_gamma 90
_cell_formula_units_Z 4
_cell_length_a 29.327(12)
_cell_length_b 16.743(7)
_cell_length_c 19.458(6)
_cell_measurement_temperature 0
_cell_volume 9554(6)
_computing_publication_material 'PLATON (Spek, 1990)'
_diffrn_radiation_type MoK\\a
_diffrn_radiation_wavelength 0.71073
_diffrn_reflns_reduction_process
;
 ?
;
_exptl_absorpt_coefficient_mu 0.309
_exptl_absorpt_correction_type ' ?               '
_exptl_crystal_colour ' ?               '
_exptl_crystal_density_diffrn 1.162
_exptl_crystal_density_method 'nt Measured'
_exptl_crystal_description ' ?               '
_exptl_crystal_F_000 3304
_refine_ls_abs_structure_details 'Flack H.D. (1983), Acta Cryst. A39, 876-881'
_refine_ls_extinction_method ' ?               '
_refine_ls_hydrogen_treatment 'see text         '
_refine_ls_number_restraints 0
_refine_ls_weighting_scheme ?
_cod_data_source_file bs0022.cif
_cod_data_source_block 14
_cod_depositor_comments
;
The following automatic conversions were performed:
'_symmetry_cell_setting' value 'Orthorhombic' changed to 'orthorhombic'
according to '/home/saulius/struct/CIF-dictionaries/cif_core.dic'
dictionary named 'cif_core.dic' version 2.4.1 from 2010-06-29.

Automatic conversion script
Id: cif_fix_enum 1527 2010-12-29 10:47:43Z saulius 

The following automatic conversions were performed:

'_symmetry_cell_setting' value 'Orthorhombic' changed to
'orthorhombic' according to
/home/saulius/struct/CIF-dictionaries/cif_core.dic dictionary named
'cif_core.dic' version 2.4.1 from 2010-06-29.

Automatic conversion script
Id: cif_fix_values 1715 2011-07-08 13:25:40Z adriana 
;
_cod_database_code 2102522

loop_
_symmetry_equiv_pos_as_xyz
x,y,z
-x,-y,1/2+z
x,-y,-z
-x,y,1/2-z
1/2+x,1/2+y,z
1/2-x,1/2-y,1/2+z
1/2+x,1/2-y,-z
1/2-x,1/2+y,1/2-z

loop_
_atom_site_label
_atom_site_fract_x
_atom_site_fract_y
_atom_site_fract_z
_atom_site_U_iso_or_equiv
_atom_site_thermal_displace_type
_atom_site_occupancy
_atom_site_type_symbol
Pd1 0 0.26357 0.25 0.02 Uiso 1 Pd
P1 0.06025 0.1953 0.30795 0.02 Uiso 1 P
P2 0.05415 0.335 0.18055 0.02 Uiso 1 P
C1 0.08672 0.25043 0.37955 0.02 Uiso 1 C
C2 0.06225 0.31235 0.4078 0.02 Uiso 1 C
C3 0.07878 0.35642 0.4636 0.02 Uiso 1 C
C4 0.12003 0.33983 0.49265 0.02 Uiso 1 C
C5 0.14548 0.27772 0.46425 0.02 Uiso 1 C
C6 0.1294 0.2334 0.4082 0.02 Uiso 1 C
C7 0.1374 0.3865 0.55415 0.02 Uiso 1 C
C8 0.05257 0.09622 0.34795 0.02 Uiso 1 C
C9 0.01047 0.05807 0.34415 0.02 Uiso 1 C
C10 0.00405 -0.01695 0.37475 0.02 Uiso 1 C
C11 0.03985 -0.05500 0.4095 0.02 Uiso 1 C
C12 0.08078 -0.01708 0.41295 0.02 Uiso 1 C
C13 0.08748 0.05748 0.38315 0.02 Uiso 1 C
C14 0.03385 -0.13470 0.44435 0.02 Uiso 1 C
C15 0.10742 0.17003 0.248 0.02 Uiso 1 C
C16 0.10817 0.09153 0.22185 0.02 Uiso 1 C
C17 0.13795 0.06980 0.1715 0.02 Uiso 1 C
C18 0.17088 0.12427 0.14515 0.02 Uiso 1 C
C19 0.20207 0.10302 0.09175 0.02 Uiso 1 C
C20 0.23345 0.15585 0.06725 0.02 Uiso 1 C
C21 0.23485 0.2336 0.0963 0.02 Uiso 1 C
C22 0.20470 0.25530 0.1464 0.02 Uiso 1 C
C23 0.17133 0.20207 0.173 0.02 Uiso 1 C
C24 0.13925 0.2253 0.2248 0.02 Uiso 1 C
C25 0.13968 0.31042 0.24985 0.02 Uiso 1 C
C26 0.17623 0.33528 0.2917 0.02 Uiso 1 C
C27 0.21285 0.28395 0.31195 0.02 Uiso 1 C
C28 0.24745 0.3103 0.3533 0.02 Uiso 1 C
C29 0.2478 0.38935 0.37835 0.02 Uiso 1 C
C30 0.21295 0.44015 0.3611 0.02 Uiso 1 C
C31 0.17677 0.41532 0.31855 0.02 Uiso 1 C
C32 0.1406 0.46695 0.3007 0.02 Uiso 1 C
C33 0.10728 0.44228 0.2579 0.02 Uiso 1 C
C34 0.10547 0.36283 0.23135 0.02 Uiso 1 C
C35 0.07718 0.28223 0.1048 0.02 Uiso 1 C
C36 0.05673 0.21072 0.08665 0.02 Uiso 1 C
C37 0.07147 0.16602 0.03145 0.02 Uiso 1 C
C38 0.10647 0.19218 -0.00765 0.02 Uiso 1 C
C39 0.12797 0.26237 0.0093 0.02 Uiso 1 C
C40 0.1139 0.3064 0.0663 0.02 Uiso 1 C
C41 0.12292 0.14247 -0.06965 0.02 Uiso 1 C
C42 0.04040 0.43325 0.14215 0.02 Uiso 1 C
C43 -0.00062 0.46797 0.15890 0.02 Uiso 1 C
C44 -0.01143 0.54488 0.13675 0.02 Uiso 1 C
C45 0.01795 0.5886 0.09905 0.02 Uiso 1 C
C46 0.05743 0.55413 0.08175 0.02 Uiso 1 C
C47 0.06915 0.48005 0.1047 0.02 Uiso 1 C
C48 0.0076 0.6748 0.0784 0.02 Uiso 1 C
C97 0.38575 0.18825 0.2585 0.02 Uiso 1 C
C98 0.34575 0.21875 0.245 0.02 Uiso 1 C
C99 0.34425 0.28875 0.226 0.02 Uiso 1 C
C100 0.37925 0.33925 0.223 0.02 Uiso 1 C
C101 0.42025 0.31525 0.2357 0.02 Uiso 1 C
C102 0.4225 0.23 0.2545 0.02 Uiso 1 C
C103 0.26525 0.08575 0.4415 0.02 Uiso 1 C
C104 0.29750 0.0585 0.4105 0.02 Uiso 1 C
C105 0.293 0.019 0.35750 0.02 Uiso 1 C
C106 0.25225 0.00975 0.32750 0.02 Uiso 1 C
C107 0.22 0.036 0.3655 0.02 Uiso 1 C
C108 0.22775 0.07825 0.425 0.02 Uiso 1 C

loop_
_atom_type_symbol
_atom_type_description
_atom_type_scat_dispersion_real
_atom_type_scat_dispersion_imag
_atom_type_scat_source
Pd Pd -0.9988 1.0072 'International Tables Vol C Tables 4.2.6.8 and 6.1.1.4'
P P 0.1023 0.0942 'International Tables Vol C Tables 4.2.6.8 and 6.1.1.4'
C C 0.0033 0.0016 'International Tables Vol C Tables 4.2.6.8 and 6.1.1.4'

loop_
_geom_angle_atom_site_label_1
_geom_angle_atom_site_label_2
_geom_angle_atom_site_label_3
_geom_angle_site_symmetry_1
_geom_angle_site_symmetry_3
_geom_angle
_geom_angle_publ_flag
P1 Pd1 P2 . . 90.85 y
P1 Pd1 P1 . 4_555 122.79 y
P1 Pd1 P2 . 4_555 117.49 y
P1 Pd1 P2 4_555 . 117.49 y
P2 Pd1 P2 . 4_555 120.33 y
P1 Pd1 P2 4_555 4_555 90.85 y
Pd1 P1 C1 . . 115.41 y
Pd1 P1 C8 . . 122.62 y
Pd1 P1 C15 . . 111.31 y
C1 P1 C8 . . 100.53 y
C1 P1 C15 . . 105.96 y
C8 P1 C15 . . 98.68 y
Pd1 P2 C34 . . 111.13 y
Pd1 P2 C35 . . 116.89 y
Pd1 P2 C42 . . 121.68 y
C34 P2 C35 . . 104.37 y
C34 P2 C42 . . 99.68 y
C35 P2 C42 . . 100.53 y
P1 C1 C2 . . 117.38 y
P1 C1 C6 . . 125.16 y
C2 C1 C6 . . 117.45 n
C1 C2 C3 . . 121.79 n
C2 C3 C4 . . 121.43 n
C3 C4 C5 . . 117.55 n
C3 C4 C7 . . 121.32 n
C5 C4 C7 . . 121.13 n
C4 C5 C6 . . 121.56 n
C1 C6 C5 . . 120.21 n
P1 C8 C9 . . 119.87 y
P1 C8 C13 . . 122.44 y
C9 C8 C13 . . 117.69 n
C8 C9 C10 . . 120.49 n
C9 C10 C11 . . 120.74 n
C10 C11 C12 . . 118.22 n
C10 C11 C14 . . 122.14 n
C12 C11 C14 . . 119.63 n
C11 C12 C13 . . 121.56 n
C8 C13 C12 . . 121.3 n
P1 C15 C16 . . 116.78 y
P1 C15 C24 . . 123.52 y
C16 C15 C24 . . 119.55 n
C15 C16 C17 . . 121.25 n
C16 C17 C18 . . 121.52 n
C17 C18 C19 . . 122.44 n
C17 C18 C23 . . 117.35 n
C19 C18 C23 . . 120.2 n
C18 C19 C20 . . 121.67 n
C19 C20 C21 . . 118.39 n
C20 C21 C22 . . 120.63 n
C21 C22 C23 . . 122.62 n
C18 C23 C22 . . 116.46 n
C18 C23 C24 . . 120.98 n
C22 C23 C24 . . 122.56 n
C15 C24 C23 . . 119.27 n
C15 C24 C25 . . 122.04 n
C23 C24 C25 . . 118.62 n
C24 C25 C26 . . 118.22 n
C24 C25 C34 . . 120.72 n
C26 C25 C34 . . 121.05 n
C25 C26 C27 . . 123.55 n
C25 C26 C31 . . 119.57 n
C27 C26 C31 . . 116.83 n
C26 C27 C28 . . 121.67 n
C27 C28 C29 . . 120.75 n
C28 C29 C30 . . 119.47 n
C29 C30 C31 . . 121.48 n
C26 C31 C30 . . 119.78 n
C26 C31 C32 . . 118.22 n
C30 C31 C32 . . 122 n
C31 C32 C33 . . 120.58 n
C32 C33 C34 . . 122.38 n
P2 C34 C25 . . 124.57 y
P2 C34 C33 . . 117.11 y
C25 C34 C33 . . 118.08 n
P2 C35 C36 . . 117.31 y
P2 C35 C40 . . 125.56 y
C36 C35 C40 . . 117.09 n
C35 C36 C37 . . 122.16 n
C36 C37 C38 . . 120.07 n
C37 C38 C39 . . 119.4 n
C37 C38 C41 . . 120.21 n
C39 C38 C41 . . 120.37 n
C38 C39 C40 . . 120.49 n
C35 C40 C39 . . 120.69 n
P2 C42 C43 . . 118.07 y
P2 C42 C47 . . 126.31 y
C43 C42 C47 . . 115.15 n
C42 C43 C44 . . 121.06 n
C43 C44 C45 . . 121.63 n
C44 C45 C46 . . 117.15 n
C44 C45 C48 . . 121.93 n
C46 C45 C48 . . 120.89 n
C45 C46 C47 . . 121.94 n
C42 C47 C46 . . 122.88 n
C98 C97 C102 . . 121.85 n
C97 C98 C99 . . 117.72 n
C98 C99 C100 . . 126.23 n
C99 C100 C101 . . 120.79 n
C100 C101 C102 . . 112.96 n
C97 C102 C101 . . 120.21 n
C104 C103 C108 . . 124.43 n
C103 C104 C105 . . 122.37 n
C104 C105 C106 . . 121.5 n
C105 C106 C107 . . 111.62 n
C106 C107 C108 . . 122.77 n
C103 C108 C107 . . 116.62 n

loop_
_geom_bond_atom_site_label_1
_geom_bond_atom_site_label_2
_geom_bond_distance
_geom_bond_publ_flag
Pd1 P1 2.3875 y
Pd1 P2 2.4038 y
P1 C1 1.8427 y
P1 C8 1.8462 y
P1 C15 1.8583 y
P2 C34 1.8599 y
P2 C35 1.8464 y
P2 C42 1.8512 y
C1 C2 1.3755 n
C1 C6 1.3996 n
C2 C3 1.3994 n
C3 C4 1.3639 n
C4 C5 1.3942 n
C4 C7 1.5173 n
C5 C6 1.4009 n
C8 C9 1.3921 n
C8 C13 1.3921 n
C9 C10 1.4027 n
C10 C11 1.4019 n
C11 C12 1.3596 n
C11 C14 1.5071 n
C12 C13 1.3904 n
C15 C16 1.4096 n
C15 C24 1.3898 n
C16 C17 1.362 n
C17 C18 1.4238 n
C18 C19 1.4293 n
C18 C23 1.4109 n
C19 C20 1.3626 n
C20 C21 1.4198 n
C21 C22 1.3653 n
C22 C23 1.4212 n
C23 C24 1.4326 n
C24 C25 1.5063 n
C25 C26 1.409 n
C25 C34 1.3806 n
C26 C27 1.4308 n
C26 C31 1.4384 n
C27 C28 1.3681 n
C28 C29 1.4105 n
C29 C30 1.3714 n
C30 C31 1.4086 n
C31 C32 1.4118 n
C32 C33 1.3487 n
C33 C34 1.428 n
C35 C36 1.3849 n
C35 C40 1.3728 n
C36 C37 1.3786 n
C37 C38 1.3507 n
C38 C39 1.3738 n
C38 C41 1.543 n
C39 C40 1.3942 n
C42 C43 1.3753 n
C42 C47 1.3623 n
C43 C44 1.3944 n
C44 C45 1.3477 n
C45 C46 1.3368 n
C45 C48 1.5286 n
C46 C47 1.3623 n
C97 C98 1.3061 n
C97 C102 1.287 n
C98 C99 1.2297 n
C99 C100 1.3311 n
C100 C101 1.2916 n
C101 C102 1.4749 n
C103 C104 1.211 n
C103 C108 1.1525 n
C104 C105 1.2322 n
C105 C106 1.339 n
C106 C107 1.2784 n
C107 C108 1.3757 n

loop_
_geom_contact_atom_site_label_1
_geom_contact_atom_site_label_2
_geom_contact_distance
_geom_contact_site_symmetry_2
_geom_contact_publ_flag
C1 C25 3.1289 . n
C1 C26 3.4396 . n
C1 C34 3.4871 . n
C2 C43 3.4264 4_555 n
C3 C48 3.4177 2_565 n
C5 C27 3.5632 . n
C6 C13 3.2287 . n
C6 C24 3.5828 . n
C6 C25 3.3537 . n
C6 C26 3.1519 . n
C6 C27 3.1958 . n
C9 C36 3.497 4_555 n
C12 C12 3.4356 3_556 n
C13 C6 3.2287 . n
C13 C16 3.2471 . n
C14 C37 3.562 2_555 n
C14 C48 3.4419 4_545 n
C15 C35 3.4756 . n
C15 C36 3.5399 . n
C16 C13 3.2471 . n
C21 C39 3.5948 . n
C22 C26 3.2378 . n
C22 C27 3.2656 . n
C22 C39 3.492 . n
C22 C40 3.2019 . n
C23 C27 3.2668 . n
C23 C35 3.3446 . n
C23 C39 3.5752 . n
C23 C40 3.1935 . n
C24 C6 3.5828 . n
C24 C35 3.1103 . n
C24 C40 3.4508 . n
C25 C1 3.1289 . n
C25 C6 3.3537 . n
C26 C1 3.4396 . n
C26 C6 3.1519 . n
C26 C22 3.2378 . n
C27 C5 3.5632 . n
C27 C6 3.1958 . n
C27 C22 3.2656 . n
C27 C23 3.2668 . n
C33 C47 3.246 . n
C33 C43 3.5483 4_555 n
C34 C1 3.4871 . n
C35 C15 3.4756 . n
C35 C23 3.3446 . n
C35 C24 3.1103 . n
C36 C15 3.5399 . n
C36 C9 3.497 4_555 n
C37 C14 3.5619 2_554 n
C39 C21 3.5948 . n
C39 C22 3.492 . n
C39 C23 3.5752 . n
C40 C22 3.2019 . n
C40 C23 3.1935 . n
C40 C24 3.4508 . n
C40 C47 3.2762 . n
C43 C2 3.4264 4_555 n
C43 C33 3.5483 4_555 n
C43 C43 3.5454 4_555 n
C47 C33 3.246 . n
C47 C40 3.2762 . n
C48 C3 3.4177 2_564 n
C48 C14 3.4419 4_565 n

loop_
_geom_torsion_atom_site_label_1
_geom_torsion_atom_site_label_2
_geom_torsion_atom_site_label_3
_geom_torsion_atom_site_label_4
_geom_torsion_site_symmetry_1
_geom_torsion
_geom_torsion_publ_flag
P2 Pd1 P1 C1 . 83.08 n
P1 Pd1 P1 C1 4_555 -152.96 n
P2 Pd1 P1 C1 4_555 -42.16 n
P2 Pd1 P1 C8 . -153.95 n
P1 Pd1 P1 C8 4_555 -29.99 n
P2 Pd1 P1 C8 4_555 80.81 n
P2 Pd1 P1 C15 . -37.73 n
P1 Pd1 P1 C15 4_555 86.24 n
P2 Pd1 P1 C15 4_555 -162.97 n
P1 Pd1 P2 C34 . -37.97 n
P1 Pd1 P2 C34 4_555 -166.16 n
P2 Pd1 P2 C34 4_555 84.95 n
P1 Pd1 P2 C35 . 81.65 n
P1 Pd1 P2 C35 4_555 -46.54 n
P2 Pd1 P2 C35 4_555 -155.43 n
P1 Pd1 P2 C42 . -154.73 n
P1 Pd1 P2 C42 4_555 77.08 n
P2 Pd1 P2 C42 4_555 -31.81 n
Pd1 P1 C1 C2 . 19.61 n
C8 P1 C1 C2 . -114.43 n
C15 P1 C1 C2 . 143.28 n
Pd1 P1 C1 C6 . -161.54 n
C8 P1 C1 C6 . 64.41 n
C15 P1 C1 C6 . -37.87 n
C8 P1 C15 C24 . -152.93 n
C15 P1 C8 C13 . 59.33 n
C1 P1 C15 C24 . -49.29 n
Pd1 P1 C8 C9 . 0.84 n
C1 P1 C8 C9 . 130.41 n
C15 P1 C8 C9 . -121.45 n
Pd1 P1 C8 C13 . -178.38 n
C1 P1 C8 C13 . -48.81 n
Pd1 P1 C15 C24 . 76.91 n
Pd1 P1 C15 C16 . -98.56 n
C1 P1 C15 C16 . 135.24 n
C8 P1 C15 C16 . 31.6 n
C35 P2 C42 C47 . -52.13 n
C34 P2 C35 C40 . -44.42 n
C35 P2 C34 C33 . 134.82 n
C42 P2 C35 C40 . 58.53 n
Pd1 P2 C34 C33 . -98.34 n
Pd1 P2 C35 C40 . -167.59 n
Pd1 P2 C42 C47 . 176.93 n
C42 P2 C35 C36 . -123.89 n
Pd1 P2 C34 C25 . 75.89 n
C35 P2 C34 C25 . -50.95 n
C42 P2 C34 C25 . -154.54 n
C34 P2 C42 C47 . 54.59 n
C35 P2 C42 C43 . 136.13 n
C34 P2 C35 C36 . 133.15 n
Pd1 P2 C42 C43 . 5.19 n
C34 P2 C42 C43 . -117.15 n
Pd1 P2 C35 C36 . 9.98 n
C42 P2 C34 C33 . 31.23 n
P1 C1 C2 C3 . 178.15 n
P1 C1 C6 C5 . -177.79 n
C6 C1 C2 C3 . -0.78 n
C2 C1 C6 C5 . 1.06 n
C1 C2 C3 C4 . -0.08 n
C2 C3 C4 C5 . 0.66 n
C2 C3 C4 C7 . -178.62 n
C3 C4 C5 C6 . -0.36 n
C7 C4 C5 C6 . 178.91 n
C4 C5 C6 C1 . -0.51 n
P1 C8 C9 C10 . -179.52 n
P1 C8 C13 C12 . 179.86 n
C13 C8 C9 C10 . -0.26 n
C9 C8 C13 C12 . 0.62 n
C8 C9 C10 C11 . -0.19 n
C9 C10 C11 C12 . 0.29 n
C9 C10 C11 C14 . 178.56 n
C14 C11 C12 C13 . -178.24 n
C10 C11 C12 C13 . 0.07 n
C11 C12 C13 C8 . -0.54 n
C16 C15 C24 C23 . 2.02 n
P1 C15 C24 C25 . 3.56 n
P1 C15 C16 C17 . 172.1 n
C24 C15 C16 C17 . -3.56 n
C16 C15 C24 C25 . 178.91 n
P1 C15 C24 C23 . -173.33 n
C15 C16 C17 C18 . 2.72 n
C16 C17 C18 C23 . -0.36 n
C16 C17 C18 C19 . -179.21 n
C23 C18 C19 C20 . 1.34 n
C19 C18 C23 C24 . 177.74 n
C19 C18 C23 C22 . -1.62 n
C17 C18 C23 C22 . 179.5 n
C17 C18 C19 C20 . -179.84 n
C17 C18 C23 C24 . -1.14 n
C18 C19 C20 C21 . 0.28 n
C19 C20 C21 C22 . -1.56 n
C20 C21 C22 C23 . 1.25 n
C21 C22 C23 C24 . -178.99 n
C21 C22 C23 C18 . 0.36 n
C18 C23 C24 C25 . -176.70 n
C18 C23 C24 C15 . 0.29 n
C22 C23 C24 C25 . 2.62 n
C22 C23 C24 C15 . 179.62 n
C23 C24 C25 C26 . -71.98 n
C15 C24 C25 C34 . -69.83 n
C15 C24 C25 C26 . 111.12 n
C23 C24 C25 C34 . 107.08 n
C24 C25 C34 P2 . 4.55 n
C26 C25 C34 P2 . -176.42 n
C26 C25 C34 C33 . -2.25 n
C24 C25 C26 C27 . -0.30 n
C24 C25 C26 C31 . -177.70 n
C24 C25 C34 C33 . 178.73 n
C34 C25 C26 C31 . 3.25 n
C34 C25 C26 C27 . -179.35 n
C27 C26 C31 C32 . -178.69 n
C25 C26 C27 C28 . -179.27 n
C31 C26 C27 C28 . -1.80 n
C25 C26 C31 C30 . 179.22 n
C25 C26 C31 C32 . -1.11 n
C27 C26 C31 C30 . 1.65 n
C26 C27 C28 C29 . 0.93 n
C27 C28 C29 C30 . 0.16 n
C28 C29 C30 C31 . -0.29 n
C29 C30 C31 C32 . 179.7 n
C29 C30 C31 C26 . -0.65 n
C30 C31 C32 C33 . 177.66 n
C26 C31 C32 C33 . -2.00 n
C31 C32 C33 C34 . 3.1 n
C32 C33 C34 P2 . 173.65 n
C32 C33 C34 C25 . -0.96 n
P2 C35 C40 C39 . -179.03 n
C40 C35 C36 C37 . -1.56 n
P2 C35 C36 C37 . -179.34 n
C36 C35 C40 C39 . 3.4 n
C35 C36 C37 C38 . -1.08 n
C36 C37 C38 C39 . 1.85 n
C36 C37 C38 C41 . -179.74 n
C41 C38 C39 C40 . -178.41 n
C37 C38 C39 C40 . 0 n
C38 C39 C40 C35 . -2.71 n
P2 C42 C43 C44 . 174.29 n
C47 C42 C43 C44 . 1.64 n
P2 C42 C47 C46 . -175.69 n
C43 C42 C47 C46 . -3.75 n
C42 C43 C44 C45 . -0.96 n
C43 C44 C45 C46 . 2.16 n
C43 C44 C45 C48 . -176.09 n
C44 C45 C46 C47 . -4.24 n
C48 C45 C46 C47 . 174.03 n
C45 C46 C47 C42 . 5.3 n
C102 C97 C98 C99 . 2.27 n
C98 C97 C102 C101 . 1.34 n
C97 C98 C99 C100 . -5.86 n
C98 C99 C100 C101 . 5.51 n
C99 C100 C101 C102 . -1.38 n
